data_7210871
loop_
_publ_author_name
'Xu, Na'
'Yang, Jin'
'He, Yuan-Chun'
'Liu, Ying-Ying'
'Ma, Jian-Fang'

_publ_section_title
;
 Syntheses, structures, luminescent sensor, and magnetism of a series of
 coordination polymers constructed by
 3-carboxy-1-(4&#x2032;-carboxy-benzyl)-2-oxidopyridinium
;
_journal_issue 36
_journal_name_full CrystEngComm
_journal_page_first 7360
_journal_paper_doi 10.1039/c3ce40850g
_journal_volume 15
_journal_year 2013
_chemical_formula_moiety 'C14 H15 N Ni O8'
_chemical_formula_sum 'C14 H15 N Ni O8'
_chemical_formula_weight 383.98
_chemical_name_systematic
;
 ?
;
_space_group_IT_number 14
_symmetry_cell_setting monoclinic
_symmetry_space_group_name_Hall '-P 2ybc'
_symmetry_space_group_name_H-M 'P 1 21/c 1'
_atom_sites_solution_hydrogens geom
_atom_sites_solution_primary direct
_atom_sites_solution_secondary difmap
_audit_creation_method SHELXL-97
_cell_angle_alpha 90.00
_cell_angle_beta 103.639(4)
_cell_angle_gamma 90.00
_cell_formula_units_Z 4
_cell_length_a 4.9110(2)
_cell_length_b 29.7570(11)
_cell_length_c 10.1970(4)
_cell_measurement_reflns_used 4899
_cell_measurement_temperature 293(2)
_cell_measurement_theta_max 29.0933
_cell_measurement_theta_min 2.8998
_cell_volume 1448.13(10)
_computing_cell_refinement CrysAlis
_computing_data_collection 'CrysAlis (Oxford Diffraction, 2006)'
_computing_data_reduction CrysAlis
_computing_structure_refinement 'SHELXL-97 (Sheldrick, 1997)'
_computing_structure_solution 'SHELXL-97 (Sheldrick, 1997)'
_diffrn_ambient_temperature 293(2)
_diffrn_detector_area_resol_mean 10.0
_diffrn_measured_fraction_theta_full 0.998
_diffrn_measured_fraction_theta_max 0.900
_diffrn_measurement_device_type 'Oxford Diffraction Gemini R Ultra'
_diffrn_measurement_method '\w scan'
_diffrn_radiation_monochromator graphite
_diffrn_radiation_source 'fine-focus sealed tube'
_diffrn_radiation_type 'Mo K\a'
_diffrn_radiation_wavelength 0.71069
_diffrn_reflns_av_R_equivalents 0.0264
_diffrn_reflns_av_sigmaI/netI 0.0278
_diffrn_reflns_limit_h_max 5
_diffrn_reflns_limit_h_min -6
_diffrn_reflns_limit_k_max 37
_diffrn_reflns_limit_k_min -38
_diffrn_reflns_limit_l_max 13
_diffrn_reflns_limit_l_min -12
_diffrn_reflns_number 11801
_diffrn_reflns_theta_full 25.00
_diffrn_reflns_theta_max 29.16
_diffrn_reflns_theta_min 2.91
_exptl_absorpt_coefficient_mu 1.387
_exptl_absorpt_correction_T_max 0.8190
_exptl_absorpt_correction_T_min 0.6892
_exptl_absorpt_correction_type multi-scan
_exptl_absorpt_process_details
;
CrysAlis (Oxford Diffraction, 2006)
;
_exptl_crystal_colour green
_exptl_crystal_density_diffrn 1.761
_exptl_crystal_density_method 'not measured'
_exptl_crystal_description needle
_exptl_crystal_F_000 792
_exptl_crystal_size_max 0.29
_exptl_crystal_size_mid 0.20
_exptl_crystal_size_min 0.15
_refine_diff_density_max 0.714
_refine_diff_density_min -0.798
_refine_diff_density_rms 0.123
_refine_ls_extinction_method none
_refine_ls_goodness_of_fit_ref 1.251
_refine_ls_hydrogen_treatment mixed
_refine_ls_matrix_type full
_refine_ls_number_parameters 260
_refine_ls_number_reflns 3502
_refine_ls_number_restraints 2
_refine_ls_restrained_S_all 1.250
_refine_ls_R_factor_all 0.0695
_refine_ls_R_factor_gt 0.0651
_refine_ls_shift/su_max 0.000
_refine_ls_shift/su_mean 0.000
_refine_ls_structure_factor_coef Fsqd
_refine_ls_weighting_details 'calc w=1/[\s^2^(Fo^2^)+(0.0171P)^2^+11.2548P] where P=(Fo^2^+2Fc^2^)/3'
_refine_ls_weighting_scheme calc
_refine_ls_wR_factor_gt 0.1665
_refine_ls_wR_factor_ref 0.1683
_reflns_number_gt 3245
_reflns_number_total 3502
_reflns_threshold_expression >2\s(I)
_cod_data_source_file c3ce40850g.txt
_cod_data_source_block Compound-2
_cod_original_sg_symbol_H-M 'P 21/c'
_cod_database_code 7210871

loop_
_symmetry_equiv_pos_as_xyz
'x, y, z'
'-x, y+1/2, -z+1/2'
'-x, -y, -z'
'x, -y-1/2, z-1/2'

loop_
_atom_site_label
_atom_site_type_symbol
_atom_site_fract_x
_atom_site_fract_y
_atom_site_fract_z
_atom_site_U_iso_or_equiv
_atom_site_adp_type
_atom_site_occupancy
_atom_site_symmetry_multiplicity
_atom_site_calc_flag
_atom_site_refinement_flags
_atom_site_disorder_assembly
_atom_site_disorder_group
Ni1 Ni 0.69700(14) 0.41378(2) 0.94687(7) 0.02190(19) Uani 1 1 d . . .
C1 C 0.4863(11) 0.40958(17) 0.6559(5) 0.0226(10) Uani 1 1 d . A .
C2 C 0.6774(11) 0.44338(17) 0.6295(5) 0.0241(10) Uani 1 1 d . . .
C3 C 0.7203(13) 0.44791(19) 0.5020(6) 0.0300(12) Uani 1 1 d . . .
H3 H 0.8406 0.4701 0.4851 0.036 Uiso 1 1 calc R . .
C4 C 0.5864(14) 0.4197(2) 0.3973(6) 0.0344(13) Uani 1 1 d . . .
H4 H 0.6188 0.4227 0.3115 0.041 Uiso 1 1 calc R . .
C5 C 0.4097(13) 0.38805(19) 0.4223(6) 0.0311(12) Uani 1 1 d . A .
H5 H 0.3202 0.3692 0.3528 0.037 Uiso 1 1 calc R . .
C6 C 0.8340(12) 0.47454(18) 0.7384(6) 0.0264(11) Uani 1 1 d . A .
C7 C 0.1605(11) 0.34741(17) 0.5647(6) 0.0284(12) Uani 1 1 d . A .
H7A H 0.0023 0.3471 0.4870 0.034 Uiso 1 1 calc R . .
H7B H 0.0903 0.3541 0.6438 0.034 Uiso 1 1 calc R . .
C8 C 0.2976(11) 0.30131(17) 0.5812(5) 0.0236(10) Uani 1 1 d . . .
C9 C 0.272(3) 0.2726(4) 0.4654(11) 0.030(3) Uani 0.505(13) 1 d P A 1
H9 H 0.1781 0.2828 0.3806 0.036 Uiso 0.505(13) 1 calc PR A 1
C10 C 0.388(3) 0.2292(4) 0.4794(11) 0.027(3) Uani 0.505(13) 1 d P A 1
H10 H 0.3736 0.2108 0.4044 0.032 Uiso 0.505(13) 1 calc PR A 1
C12 C 0.555(3) 0.2411(4) 0.7155(12) 0.032(3) Uani 0.505(13) 1 d P A 1
H12 H 0.6493 0.2305 0.7997 0.039 Uiso 0.505(13) 1 calc PR A 1
C13 C 0.446(3) 0.2846(4) 0.7022(13) 0.033(3) Uani 0.505(13) 1 d P A 1
H13 H 0.4762 0.3029 0.7782 0.039 Uiso 0.505(13) 1 calc PR A 1
C9' C 0.131(2) 0.2660(4) 0.5284(15) 0.035(3) Uani 0.495(13) 1 d P A 2
H9' H -0.0579 0.2705 0.4891 0.042 Uiso 0.495(13) 1 calc PR A 2
C10' C 0.244(3) 0.2240(4) 0.5338(16) 0.039(4) Uani 0.495(13) 1 d P A 2
H10' H 0.1342 0.2008 0.4885 0.047 Uiso 0.495(13) 1 calc PR A 2
C12' C 0.559(3) 0.2949(4) 0.6546(15) 0.032(3) Uani 0.495(13) 1 d P A 2
H12' H 0.6646 0.3192 0.6959 0.038 Uiso 0.495(13) 1 calc PR A 2
C13' C 0.674(3) 0.2520(4) 0.6689(14) 0.031(3) Uani 0.495(13) 1 d P A 2
H13' H 0.8543 0.2480 0.7214 0.037 Uiso 0.495(13) 1 calc PR A 2
C11 C 0.5221(12) 0.21437(18) 0.6058(5) 0.0254(11) Uani 1 1 d . . .
C14 C 0.6468(12) 0.16777(18) 0.6138(6) 0.0269(11) Uani 1 1 d . A .
N1 N 0.3594(9) 0.38311(14) 0.5465(5) 0.0237(9) Uani 1 1 d . . .
O1 O 0.4229(8) 0.40233(13) 0.7664(4) 0.0276(8) Uani 1 1 d . . .
O2 O 0.8457(10) 0.46588(15) 0.8616(4) 0.0395(11) Uani 1 1 d . . .
O3 O 0.9517(11) 0.50744(14) 0.7025(4) 0.0411(11) Uani 1 1 d . . .
O4 O 0.8566(11) 0.15890(15) 0.7039(5) 0.0496(13) Uani 1 1 d . . .
O5 O 0.5289(8) 0.14077(13) 0.5220(4) 0.0309(9) Uani 1 1 d . . .
O1W O 0.9874(9) 0.37165(18) 0.8854(5) 0.0450(12) Uani 1 1 d . . .
O2W O 0.4179(9) 0.45498(13) 1.0113(5) 0.0343(9) Uani 1 1 d . . .
O3W O 0.9910(8) 0.42330(13) 1.1268(4) 0.0277(8) Uani 1 1 d D . .
H3B H 0.993(15) 0.3969(12) 1.170(6) 0.042 Uiso 1 1 d D . .
H3A H 1.005(15) 0.4431(18) 1.195(5) 0.042 Uiso 1 1 d D . .

loop_
_atom_site_aniso_label
_atom_site_aniso_U_11
_atom_site_aniso_U_22
_atom_site_aniso_U_33
_atom_site_aniso_U_23
_atom_site_aniso_U_13
_atom_site_aniso_U_12
Ni1 0.0203(3) 0.0238(3) 0.0214(3) -0.0019(3) 0.0045(2) -0.0044(3)
C1 0.024(2) 0.020(2) 0.022(2) -0.0010(18) -0.0003(19) -0.001(2)
C2 0.028(3) 0.019(2) 0.024(3) 0.0020(19) 0.004(2) -0.002(2)
C3 0.040(3) 0.025(3) 0.026(3) 0.000(2) 0.009(2) -0.003(2)
C4 0.047(4) 0.035(3) 0.022(3) 0.001(2) 0.010(2) -0.001(3)
C5 0.039(3) 0.027(3) 0.022(3) -0.005(2) -0.002(2) 0.002(2)
C6 0.030(3) 0.022(2) 0.027(3) -0.003(2) 0.007(2) -0.006(2)
C7 0.024(3) 0.019(2) 0.038(3) -0.002(2) -0.001(2) -0.004(2)
C8 0.027(3) 0.020(2) 0.023(3) 0.0002(19) 0.004(2) 0.000(2)
C9 0.036(7) 0.025(5) 0.023(5) -0.003(4) -0.007(5) 0.005(5)
C10 0.040(7) 0.021(5) 0.018(5) -0.004(4) 0.003(5) -0.003(5)
C12 0.043(7) 0.025(6) 0.023(6) -0.001(4) -0.004(5) 0.003(5)
C13 0.042(8) 0.024(6) 0.025(6) -0.009(5) -0.007(5) 0.012(6)
C9' 0.015(5) 0.030(6) 0.057(8) -0.008(6) 0.000(5) 0.001(5)
C10' 0.033(7) 0.016(5) 0.059(9) -0.012(5) -0.007(7) -0.008(5)
C12' 0.036(7) 0.016(5) 0.041(8) -0.006(5) 0.004(6) -0.008(5)
C13' 0.028(6) 0.020(5) 0.037(7) 0.005(5) -0.006(5) 0.002(5)
C11 0.028(3) 0.022(2) 0.026(3) 0.002(2) 0.005(2) 0.001(2)
C14 0.032(3) 0.022(2) 0.028(3) 0.000(2) 0.009(2) -0.004(2)
N1 0.024(2) 0.0178(19) 0.027(2) -0.0023(16) 0.0004(17) -0.0004(17)
O1 0.0286(19) 0.029(2) 0.0233(19) -0.0008(15) 0.0013(15) -0.0090(16)
O2 0.051(3) 0.044(3) 0.023(2) -0.0037(18) 0.0087(18) -0.027(2)
O3 0.064(3) 0.031(2) 0.032(2) -0.0057(18) 0.018(2) -0.025(2)
O4 0.054(3) 0.032(2) 0.048(3) -0.008(2) -0.018(2) 0.016(2)
O5 0.028(2) 0.0215(19) 0.040(2) -0.0078(16) 0.0004(17) 0.0003(16)
O1W 0.024(2) 0.068(3) 0.042(3) -0.023(2) 0.0047(18) 0.005(2)
O2W 0.033(2) 0.0242(19) 0.048(3) -0.0040(18) 0.0146(19) 0.0007(17)
O3W 0.032(2) 0.027(2) 0.0227(19) -0.0036(15) 0.0044(16) -0.0077(17)

loop_
_atom_type_symbol
_atom_type_description
_atom_type_scat_dispersion_real
_atom_type_scat_dispersion_imag
_atom_type_scat_source
C C 0.0033 0.0016 'International Tables Vol C Tables 4.2.6.8 and 6.1.1.4'
H H 0.0000 0.0000 'International Tables Vol C Tables 4.2.6.8 and 6.1.1.4'
N N 0.0061 0.0033 'International Tables Vol C Tables 4.2.6.8 and 6.1.1.4'
Ni Ni 0.3393 1.1124 'International Tables Vol C Tables 4.2.6.8 and 6.1.1.4'
O O 0.0106 0.0060 'International Tables Vol C Tables 4.2.6.8 and 6.1.1.4'

loop_
_geom_angle_atom_site_label_1
_geom_angle_atom_site_label_2
_geom_angle_atom_site_label_3
_geom_angle
_geom_angle_site_symmetry_1
_geom_angle_site_symmetry_3
O2 Ni1 O1 88.18(16) . .
O2 Ni1 O5 176.24(17) . 4_566
O1 Ni1 O5 88.09(16) . 4_566
O2 Ni1 O2W 90.91(19) . .
O1 Ni1 O2W 92.29(17) . .
O5 Ni1 O2W 89.73(17) 4_566 .
O2 Ni1 O3W 91.68(16) . .
O1 Ni1 O3W 176.93(17) . .
O5 Ni1 O3W 92.02(16) 4_566 .
O2W Ni1 O3W 90.77(17) . .
O2 Ni1 O1W 89.4(2) . .
O1 Ni1 O1W 88.92(17) . .
O5 Ni1 O1W 90.03(19) 4_566 .
O2W Ni1 O1W 178.76(19) . .
O3W Ni1 O1W 88.02(17) . .
O1 C1 N1 117.7(5) . .
O1 C1 C2 126.6(5) . .
N1 C1 C2 115.7(5) . .
C3 C2 C1 119.8(5) . .
C3 C2 C6 118.1(5) . .
C1 C2 C6 122.1(5) . .
C2 C3 C4 121.1(5) . .
C2 C3 H3 119.5 . .
C4 C3 H3 119.5 . .
C5 C4 C3 119.0(5) . .
C5 C4 H4 120.5 . .
C3 C4 H4 120.5 . .
C4 C5 N1 121.4(5) . .
C4 C5 H5 119.3 . .
N1 C5 H5 119.3 . .
O3 C6 O2 122.6(5) . .
O3 C6 C2 117.5(5) . .
O2 C6 C2 119.9(5) . .
N1 C7 C8 111.9(4) . .
N1 C7 H7A 109.2 . .
C8 C7 H7A 109.2 . .
N1 C7 H7B 109.2 . .
C8 C7 H7B 109.2 . .
H7A C7 H7B 107.9 . .
C12' C8 C9' 121.3(8) . .
C12' C8 C13 37.6(7) . .
C9' C8 C13 102.7(9) . .
C12' C8 C9 105.1(8) . .
C9' C8 C9 44.7(7) . .
C13 C8 C9 116.6(7) . .
C12' C8 C7 122.1(6) . .
C9' C8 C7 116.3(6) . .
C13 C8 C7 123.7(6) . .
C9 C8 C7 119.6(6) . .
C10 C9 C8 120.5(9) . .
C10 C9 H9 119.8 . .
C8 C9 H9 119.8 . .
C11 C10 C9 118.9(9) . .
C11 C10 H10 120.5 . .
C9 C10 H10 120.5 . .
C11 C12 C13 119.9(10) . .
C11 C12 H12 120.1 . .
C13 C12 H12 120.1 . .
C8 C13 C12 122.3(10) . .
C8 C13 H13 118.9 . .
C12 C13 H13 118.9 . .
C8 C9' C10' 119.4(10) . .
C8 C9' H9' 120.3 . .
C10' C9' H9' 120.3 . .
C9' C10' C11 122.6(10) . .
C9' C10' H10' 118.7 . .
C11 C10' H10' 118.7 . .
C8 C12' C13' 120.0(10) . .
C8 C12' H12' 120.0 . .
C13' C12' H12' 120.0 . .
C12' C13' C11 121.7(10) . .
C12' C13' H13' 119.2 . .
C11 C13' H13' 119.2 . .
C12 C11 C10 121.6(8) . .
C12 C11 C13' 37.8(7) . .
C10 C11 C13' 104.9(8) . .
C12 C11 C10' 102.8(9) . .
C10 C11 C10' 42.2(8) . .
C13' C11 C10' 114.5(7) . .
C12 C11 C14 121.9(7) . .
C10 C11 C14 116.4(6) . .
C13' C11 C14 122.7(6) . .
C10' C11 C14 122.8(6) . .
O4 C14 O5 124.7(5) . .
O4 C14 C11 119.5(5) . .
O5 C14 C11 115.7(5) . .
C5 N1 C1 122.9(5) . .
C5 N1 C7 117.7(5) . .
C1 N1 C7 119.3(5) . .
C1 O1 Ni1 122.1(3) . .
C6 O2 Ni1 130.7(4) . .
C14 O5 Ni1 128.7(4) . 4_565
Ni1 O3W H3B 104(5) . .
Ni1 O3W H3A 133(5) . .
H3B O3W H3A 102(6) . .

loop_
_geom_bond_atom_site_label_1
_geom_bond_atom_site_label_2
_geom_bond_distance
_geom_bond_site_symmetry_2
Ni1 O2 1.998(4) .
Ni1 O1 2.036(4) .
Ni1 O5 2.050(4) 4_566
Ni1 O2W 2.058(4) .
Ni1 O3W 2.069(4) .
Ni1 O1W 2.102(4) .
C1 O1 1.256(6) .
C1 N1 1.388(6) .
C1 C2 1.444(7) .
C2 C3 1.372(8) .
C2 C6 1.510(7) .
C3 C4 1.395(8) .
C3 H3 0.9300 .
C4 C5 1.345(9) .
C4 H4 0.9300 .
C5 N1 1.355(7) .
C5 H5 0.9300 .
C6 O3 1.236(7) .
C6 O2 1.270(7) .
C7 N1 1.484(7) .
C7 C8 1.520(7) .
C7 H7A 0.9700 .
C7 H7B 0.9700 .
C8 C12' 1.340(14) .
C8 C9' 1.362(13) .
C8 C13 1.371(13) .
C8 C9 1.439(12) .
C9 C10 1.404(15) .
C9 H9 0.9300 .
C10 C11 1.376(12) .
C10 H10 0.9300 .
C12 C11 1.350(13) .
C12 C13 1.395(16) .
C12 H12 0.9300 .
C13 H13 0.9300 .
C9' C10' 1.363(16) .
C9' H9' 0.9300 .
C10' C11 1.420(14) .
C10' H10' 0.9300 .
C12' C13' 1.387(16) .
C12' H12' 0.9300 .
C13' C11 1.413(13) .
C13' H13' 0.9300 .
C11 C14 1.510(7) .
C14 O4 1.236(7) .
C14 O5 1.265(6) .
O5 Ni1 2.050(4) 4_565
O3W H3B 0.903(10) .
O3W H3A 0.901(10) .

loop_
_geom_hbond_atom_site_label_D
_geom_hbond_atom_site_label_H
_geom_hbond_atom_site_label_A
_geom_hbond_distance_DH
_geom_hbond_distance_HA
_geom_hbond_distance_DA
_geom_hbond_angle_DHA
_geom_hbond_site_symmetry_A
O3W H3B O4 0.903(10) 1.85(3) 2.699(6) 156(7) 4_566
O3W H3A O3 0.901(10) 1.79(2) 2.669(6) 165(7) 3_767

loop_
_geom_torsion_atom_site_label_1
_geom_torsion_atom_site_label_2
_geom_torsion_atom_site_label_3
_geom_torsion_atom_site_label_4
_geom_torsion
_geom_torsion_site_symmetry_1
_geom_torsion_site_symmetry_4
O1 C1 C2 C3 -178.4(5) . .
N1 C1 C2 C3 0.7(8) . .
O1 C1 C2 C6 1.4(9) . .
N1 C1 C2 C6 -179.4(5) . .
C1 C2 C3 C4 -1.3(9) . .
C6 C2 C3 C4 178.8(5) . .
C2 C3 C4 C5 0.9(9) . .
C3 C4 C5 N1 0.1(9) . .
C3 C2 C6 O3 12.8(8) . .
C1 C2 C6 O3 -167.0(5) . .
C3 C2 C6 O2 -165.7(6) . .
C1 C2 C6 O2 14.4(8) . .
N1 C7 C8 C12' 40.3(11) . .
N1 C7 C8 C9' -146.0(8) . .
N1 C7 C8 C13 85.4(11) . .
N1 C7 C8 C9 -95.1(8) . .
C12' C8 C9 C10 40.6(14) . .
C9' C8 C9 C10 -78.8(14) . .
C13 C8 C9 C10 2.1(17) . .
C7 C8 C9 C10 -177.5(9) . .
C8 C9 C10 C11 1.0(18) . .
C12' C8 C13 C12 -83.7(17) . .
C9' C8 C13 C12 41.7(17) . .
C9 C8 C13 C12 -3.7(19) . .
C7 C8 C13 C12 175.9(11) . .
C11 C12 C13 C8 2(2) . .
C12' C8 C9' C10' -9.3(19) . .
C13 C8 C9' C10' -44.9(16) . .
C9 C8 C9' C10' 70.3(14) . .
C7 C8 C9' C10' 176.8(12) . .
C8 C9' C10' C11 7(2) . .
C9' C8 C12' C13' 5.2(19) . .
C13 C8 C12' C13' 73.7(15) . .
C9 C8 C12' C13' -40.6(16) . .
C7 C8 C12' C13' 178.7(11) . .
C8 C12' C13' C11 1(2) . .
C13 C12 C11 C10 1.1(19) . .
C13 C12 C11 C13' 73.5(15) . .
C13 C12 C11 C10' -40.1(16) . .
C13 C12 C11 C14 177.2(11) . .
C9 C10 C11 C12 -2.6(17) . .
C9 C10 C11 C13' -39.8(14) . .
C9 C10 C11 C10' 70.4(13) . .
C9 C10 C11 C14 -178.9(9) . .
C12' C13' C11 C12 -82.0(17) . .
C12' C13' C11 C10 40.9(16) . .
C12' C13' C11 C10' -3.0(18) . .
C12' C13' C11 C14 176.7(11) . .
C9' C10' C11 C12 36.8(18) . .
C9' C10' C11 C10 -86.6(17) . .
C9' C10' C11 C13' -1(2) . .
C9' C10' C11 C14 179.1(12) . .
C12 C11 C14 O4 -25.8(12) . .
C10 C11 C14 O4 150.4(8) . .
C13' C11 C14 O4 19.2(11) . .
C10' C11 C14 O4 -161.2(10) . .
C12 C11 C14 O5 156.5(10) . .
C10 C11 C14 O5 -27.3(9) . .
C13' C11 C14 O5 -158.5(9) . .
C10' C11 C14 O5 21.1(11) . .
C4 C5 N1 C1 -0.7(9) . .
C4 C5 N1 C7 179.8(5) . .
O1 C1 N1 C5 179.5(5) . .
C2 C1 N1 C5 0.2(7) . .
O1 C1 N1 C7 -1.0(7) . .
C2 C1 N1 C7 179.8(4) . .
C8 C7 N1 C5 79.8(6) . .
C8 C7 N1 C1 -99.8(6) . .
N1 C1 O1 Ni1 150.1(4) . .
C2 C1 O1 Ni1 -30.7(7) . .
O2 Ni1 O1 C1 34.3(4) . .
O5 Ni1 O1 C1 -145.2(4) 4_566 .
O2W Ni1 O1 C1 125.1(4) . .
O3W Ni1 O1 C1 -53(3) . .
O1W Ni1 O1 C1 -55.2(4) . .
O3 C6 O2 Ni1 -175.8(5) . .
C2 C6 O2 Ni1 2.7(9) . .
O1 Ni1 O2 C6 -21.5(6) . .
O5 Ni1 O2 C6 -14(3) 4_566 .
O2W Ni1 O2 C6 -113.8(6) . .
O3W Ni1 O2 C6 155.4(6) . .
O1W Ni1 O2 C6 67.4(6) . .
O4 C14 O5 Ni1 -24.1(9) . 4_565
C11 C14 O5 Ni1 153.5(4) . 4_565
